data_4329155
loop_
_publ_author_name
'Benjamin Schneider'
'Serhiy Demeshko'
'Sebastian Dechert'
'Franc Meyer'

_publ_contact_author_address
; Institut f\"ur Anorganische Chemie
  Georg August Universit\"at G\"ottingen
  Tammannstra\&se 4
  D-37077 G\"ottingen
  Germany
;
_publ_contact_author_email franc.meyer@chemie.uni-goettingen.de
_publ_contact_author_fax 49(551)393063
_publ_contact_author_name 'Prof. Dr. Franc Meyer'
_publ_contact_author_phone 49(551)393012
_publ_section_title
;
 Grid Expansion: a Rhombiclike [L4Fe2(Ag2)2] Complex Containing Ag2
 Dumbbells at Two Vertices
;
_journal_name_full 'Inorganic Chemistry'
_journal_page_first 4912
_journal_page_last 4914
_journal_paper_doi 10.1021/ic300563s
_journal_volume 51
_journal_year 2012
_chemical_formula_moiety 'C92 H64 Fe2 N24 4+, 4(B F4 -), 2(C2 H3 N)'
_chemical_formula_sum 'C96 H70 B4 F16 Fe2 N26'
_chemical_formula_weight 2046.72
_chemical_name_systematic
;
 ?
;
_space_group_IT_number 14
_symmetry_cell_setting monoclinic
_symmetry_space_group_name_Hall '-P 2yn'
_symmetry_space_group_name_H-M 'P 1 21/n 1'
_atom_sites_solution_hydrogens geom
_atom_sites_solution_primary direct
_atom_sites_solution_secondary difmap
_audit_creation_method SHELXL-97
_cell_angle_alpha 90.00
_cell_angle_beta 110.7830(10)
_cell_angle_gamma 90.00
_cell_formula_units_Z 4
_cell_length_a 23.3815(4)
_cell_length_b 15.3567(4)
_cell_length_c 27.0343(4)
_cell_measurement_reflns_used 107638
_cell_measurement_temperature 133(2)
_cell_measurement_theta_max 25.67
_cell_measurement_theta_min 1.43
_cell_volume 9075.4(3)
_computing_cell_refinement 'X-AREA (Stoe & Cie, 2002)'
_computing_data_collection 'X-AREA (Stoe & Cie, 2002)'
_computing_data_reduction 'X-AREA (Stoe & Cie, 2002)'
_computing_molecular_graphics 'DIAMOND (Brandenburg, 2001)'
_computing_publication_material 'SHELXL-97 (Sheldrick, 1997)'
_computing_structure_refinement 'SHELXL-97 (Sheldrick, 1997)'
_computing_structure_solution 'SHELXS-97 (Sheldrick, 1990)'
_diffrn_ambient_temperature 133(2)
_diffrn_measured_fraction_theta_full 0.996
_diffrn_measured_fraction_theta_max 0.996
_diffrn_measurement_device_type 'Stoe IPDS II'
_diffrn_measurement_method \w
_diffrn_radiation_monochromator graphite
_diffrn_radiation_source 'fine-focus sealed tube'
_diffrn_radiation_type MoK\a
_diffrn_radiation_wavelength 0.71073
_diffrn_reflns_av_R_equivalents 0.0382
_diffrn_reflns_av_sigmaI/netI 0.0255
_diffrn_reflns_limit_h_max 27
_diffrn_reflns_limit_h_min -28
_diffrn_reflns_limit_k_max 18
_diffrn_reflns_limit_k_min -18
_diffrn_reflns_limit_l_max 31
_diffrn_reflns_limit_l_min -32
_diffrn_reflns_number 107638
_diffrn_reflns_theta_full 25.67
_diffrn_reflns_theta_max 25.67
_diffrn_reflns_theta_min 1.43
_exptl_absorpt_coefficient_mu 0.418
_exptl_absorpt_correction_T_max 0.9365
_exptl_absorpt_correction_T_min 0.7768
_exptl_absorpt_correction_type numerical
_exptl_absorpt_process_details 'X-RED (Stoe & Cie, 2002)'
_exptl_crystal_colour black
_exptl_crystal_density_diffrn 1.498
_exptl_crystal_description block
_exptl_crystal_F_000 4176
_exptl_crystal_size_max 0.50
_exptl_crystal_size_mid 0.49
_exptl_crystal_size_min 0.28
_refine_diff_density_max 2.427
_refine_diff_density_min -0.750
_refine_diff_density_rms 0.066
_refine_ls_extinction_method none
_refine_ls_goodness_of_fit_ref 1.030
_refine_ls_hydrogen_treatment mixed
_refine_ls_matrix_type full
_refine_ls_number_parameters 1301
_refine_ls_number_reflns 17118
_refine_ls_number_restraints 75
_refine_ls_restrained_S_all 1.039
_refine_ls_R_factor_all 0.0698
_refine_ls_R_factor_gt 0.0577
_refine_ls_shift/su_max 0.002
_refine_ls_shift/su_mean 0.000
_refine_ls_structure_factor_coef Fsqd
_refine_ls_weighting_details 'calc w=1/[\s^2^(Fo^2^)+(0.0699P)^2^+15.0223P] where P=(Fo^2^+2Fc^2^)/3'
_refine_ls_weighting_scheme calc
_refine_ls_wR_factor_gt 0.1433
_refine_ls_wR_factor_ref 0.1501
_reflns_number_gt 14291
_reflns_number_total 17118
_reflns_threshold_expression >2sigma(I)
_cod_data_source_file ic300563s_si_002_2.cif
_cod_data_source_block bs63-1
_cod_original_sg_symbol_H-M 'P 21/n'
_cod_database_code 4329155

loop_
_symmetry_equiv_pos_as_xyz
'x, y, z'
'-x+1/2, y+1/2, -z+1/2'
'-x, -y, -z'
'x-1/2, -y-1/2, z-1/2'

loop_
_atom_site_label
_atom_site_type_symbol
_atom_site_fract_x
_atom_site_fract_y
_atom_site_fract_z
_atom_site_U_iso_or_equiv
_atom_site_adp_type
_atom_site_occupancy
_atom_site_symmetry_multiplicity
_atom_site_calc_flag
_atom_site_refinement_flags
_atom_site_disorder_assembly
_atom_site_disorder_group
Fe1 Fe 0.517039(19) 0.18522(3) 0.273738(16) 0.02553(11) Uani 1 1 d . . .
Fe2 Fe 0.493373(19) 0.60945(3) 0.238912(16) 0.02640(11) Uani 1 1 d . . .
N1 N 0.50680(11) 0.26093(16) 0.21237(10) 0.0269(5) Uani 1 1 d . . .
N2 N 0.46133(11) 0.30138(16) 0.17448(10) 0.0264(5) Uani 1 1 d D . .
N3 N 0.59890(12) 0.18931(16) 0.27518(10) 0.0298(5) Uani 1 1 d . . .
N4 N 0.55649(12) 0.11183(16) 0.33661(10) 0.0319(6) Uani 1 1 d . . .
N5 N 0.39497(11) 0.43011(16) 0.09857(10) 0.0283(5) Uani 1 1 d . . .
N6 N 0.29735(13) 0.50835(19) 0.11245(11) 0.0397(6) Uani 1 1 d . . .
N11 N 0.40021(11) 0.45621(16) 0.20580(9) 0.0262(5) Uani 1 1 d D . .
N12 N 0.43446(11) 0.51708(16) 0.23887(9) 0.0265(5) Uani 1 1 d . . .
N13 N 0.33413(12) 0.29815(16) 0.16584(10) 0.0287(5) Uani 1 1 d . . .
N14 N 0.36822(14) 0.2017(2) 0.09817(14) 0.0521(8) Uani 1 1 d . . .
N15 N 0.48918(12) 0.62735(17) 0.30688(10) 0.0306(5) Uani 1 1 d . . .
N16 N 0.54993(12) 0.70939(17) 0.26222(11) 0.0333(6) Uani 1 1 d . . .
N21 N 0.56321(11) 0.52974(16) 0.25458(9) 0.0280(5) Uani 1 1 d . . .
N22 N 0.60370(11) 0.49037(17) 0.29691(10) 0.0285(5) Uani 1 1 d D . .
N23 N 0.49632(11) 0.59578(15) 0.17007(10) 0.0270(5) Uani 1 1 d . . .
N24 N 0.42408(12) 0.68422(16) 0.19947(10) 0.0312(6) Uani 1 1 d . . .
N25 N 0.68418(12) 0.36009(17) 0.36037(10) 0.0324(6) Uani 1 1 d . . .
N26 N 0.65267(15) 0.2796(3) 0.43461(13) 0.0589(9) Uani 1 1 d . . .
N31 N 0.55274(12) 0.34406(16) 0.34940(10) 0.0280(5) Uani 1 1 d D . .
N32 N 0.51478(11) 0.28315(16) 0.32010(10) 0.0274(5) Uani 1 1 d . . .
N33 N 0.60218(12) 0.50017(17) 0.40700(10) 0.0334(6) Uani 1 1 d . A .
N35 N 0.43556(11) 0.17395(16) 0.27271(10) 0.0273(5) Uani 1 1 d . . .
N36 N 0.49040(12) 0.08344(17) 0.22640(10) 0.0306(5) Uani 1 1 d . . .
C1 C 0.54242(14) 0.3166(2) 0.15159(12) 0.0312(6) Uani 1 1 d . . .
H1 H 0.5690 0.3315 0.1333 0.037 Uiso 1 1 calc R . .
C2 C 0.55711(14) 0.27132(19) 0.19920(12) 0.0288(6) Uani 1 1 d . . .
C3 C 0.48087(14) 0.33515(19) 0.13681(12) 0.0290(6) Uani 1 1 d . . .
C4 C 0.61243(14) 0.2322(2) 0.23690(12) 0.0307(6) Uani 1 1 d . . .
C5 C 0.67116(15) 0.2334(2) 0.23595(14) 0.0392(8) Uani 1 1 d . . .
H5 H 0.6805 0.2645 0.2094 0.047 Uiso 1 1 calc R . .
C6 C 0.71618(16) 0.1876(2) 0.27511(15) 0.0440(8) Uani 1 1 d . . .
H6 H 0.7570 0.1879 0.2756 0.053 Uiso 1 1 calc R . .
C7 C 0.70235(15) 0.1416(2) 0.31345(14) 0.0408(8) Uani 1 1 d . . .
H7 H 0.7331 0.1095 0.3398 0.049 Uiso 1 1 calc R . .
C8 C 0.64250(14) 0.1432(2) 0.31269(13) 0.0343(7) Uani 1 1 d . . .
C9 C 0.61772(15) 0.0987(2) 0.34863(13) 0.0353(7) Uani 1 1 d . . .
C10 C 0.65184(17) 0.0477(2) 0.39132(14) 0.0429(8) Uani 1 1 d . . .
H10 H 0.6943 0.0387 0.3987 0.051 Uiso 1 1 calc R . .
C11 C 0.62332(18) 0.0105(2) 0.42273(15) 0.0498(9) Uani 1 1 d . . .
H11 H 0.6459 -0.0251 0.4518 0.060 Uiso 1 1 calc R . .
C12 C 0.56154(18) 0.0251(2) 0.41177(15) 0.0482(9) Uani 1 1 d . . .
H12 H 0.5414 0.0007 0.4334 0.058 Uiso 1 1 calc R . .
C13 C 0.52994(16) 0.0762(2) 0.36849(13) 0.0388(7) Uani 1 1 d . . .
H13 H 0.4876 0.0865 0.3610 0.047 Uiso 1 1 calc R . .
C14 C 0.43745(14) 0.37941(19) 0.09036(12) 0.0289(6) Uani 1 1 d . . .
C15 C 0.44064(15) 0.3654(2) 0.04054(12) 0.0347(7) Uani 1 1 d . . .
H15 H 0.4721 0.3303 0.0363 0.042 Uiso 1 1 calc R . .
C16 C 0.39680(16) 0.4039(2) -0.00274(12) 0.0365(7) Uani 1 1 d . . .
H16 H 0.3971 0.3945 -0.0374 0.044 Uiso 1 1 calc R . .
C17 C 0.35273(15) 0.4560(2) 0.00513(13) 0.0350(7) Uani 1 1 d . . .
H17 H 0.3226 0.4833 -0.0241 0.042 Uiso 1 1 calc R . .
C18 C 0.35263(14) 0.4684(2) 0.05624(12) 0.0304(6) Uani 1 1 d . . .
C19 C 0.30476(14) 0.5217(2) 0.06622(12) 0.0324(7) Uani 1 1 d . . .
C20 C 0.26785(16) 0.5799(2) 0.02875(13) 0.0400(8) Uani 1 1 d . . .
H20 H 0.2741 0.5890 -0.0037 0.048 Uiso 1 1 calc R . .
C21 C 0.22225(17) 0.6240(2) 0.03951(14) 0.0447(8) Uani 1 1 d . . .
H21 H 0.1965 0.6633 0.0143 0.054 Uiso 1 1 calc R . .
C22 C 0.21425(17) 0.6107(2) 0.08697(15) 0.0450(8) Uani 1 1 d . . .
H22 H 0.1831 0.6402 0.0952 0.054 Uiso 1 1 calc R . .
C23 C 0.25296(18) 0.5532(3) 0.12199(15) 0.0468(9) Uani 1 1 d . . .
H23 H 0.2481 0.5445 0.1551 0.056 Uiso 1 1 calc R . .
C31 C 0.36984(14) 0.4577(2) 0.27445(12) 0.0307(6) Uani 1 1 d . . .
H31 H 0.3490 0.4457 0.2981 0.037 Uiso 1 1 calc R . .
C32 C 0.36024(14) 0.41949(19) 0.22590(12) 0.0281(6) Uani 1 1 d . . .
C33 C 0.41678(14) 0.51756(19) 0.28121(11) 0.0279(6) Uani 1 1 d . . .
C34 C 0.31650(14) 0.35194(19) 0.19712(11) 0.0283(6) Uani 1 1 d . . .
C35 C 0.26009(15) 0.3455(2) 0.20326(13) 0.0340(7) Uani 1 1 d . . .
H35 H 0.2494 0.3840 0.2261 0.041 Uiso 1 1 calc R . .
C36 C 0.22007(15) 0.2818(2) 0.17534(14) 0.0376(7) Uani 1 1 d . . .
H36 H 0.1813 0.2753 0.1789 0.045 Uiso 1 1 calc R . .
C37 C 0.23678(15) 0.2277(2) 0.14233(13) 0.0367(7) Uani 1 1 d . . .
H37 H 0.2093 0.1841 0.1226 0.044 Uiso 1 1 calc R . .
C38 C 0.29406(14) 0.2368(2) 0.13784(12) 0.0314(7) Uani 1 1 d . . .
C39 C 0.31410(16) 0.1815(2) 0.10176(13) 0.0358(7) Uani 1 1 d . . .
C40 C 0.27814(19) 0.1151(2) 0.07185(15) 0.0463(9) Uani 1 1 d . . .
H40 H 0.2396 0.1021 0.0745 0.056 Uiso 1 1 calc R . .
C41 C 0.2990(2) 0.0681(3) 0.03815(16) 0.0545(10) Uani 1 1 d . . .
H41 H 0.2748 0.0224 0.0174 0.065 Uiso 1 1 calc R . .
C42 C 0.3546(2) 0.0873(3) 0.03458(16) 0.0516(10) Uani 1 1 d . . .
H42 H 0.3701 0.0555 0.0119 0.062 Uiso 1 1 calc R . .
C43 C 0.3871(2) 0.1551(3) 0.06534(19) 0.0590(11) Uani 1 1 d . . .
H43 H 0.4256 0.1695 0.0630 0.071 Uiso 1 1 calc R . .
C44 C 0.44935(14) 0.5803(2) 0.32215(12) 0.0312(6) Uani 1 1 d . . .
C45 C 0.44210(16) 0.5962(2) 0.37006(13) 0.0383(7) Uani 1 1 d . . .
H45 H 0.4138 0.5635 0.3805 0.046 Uiso 1 1 calc R . .
C46 C 0.47726(17) 0.6615(2) 0.40245(14) 0.0431(8) Uani 1 1 d . . .
H46 H 0.4736 0.6729 0.4357 0.052 Uiso 1 1 calc R . .
C47 C 0.51743(17) 0.7097(2) 0.38643(14) 0.0407(8) Uani 1 1 d . . .
H47 H 0.5413 0.7544 0.4085 0.049 Uiso 1 1 calc R . .
C48 C 0.52248(15) 0.6921(2) 0.33799(13) 0.0345(7) Uani 1 1 d . . .
C49 C 0.55870(15) 0.7386(2) 0.31207(13) 0.0365(7) Uani 1 1 d . . .
C50 C 0.59841(18) 0.8071(3) 0.33442(16) 0.0493(9) Uani 1 1 d . . .
H50 H 0.6038 0.8267 0.3691 0.059 Uiso 1 1 calc R . .
C51 C 0.62974(19) 0.8459(3) 0.30595(17) 0.0557(10) Uani 1 1 d . . .
H51 H 0.6576 0.8920 0.3210 0.067 Uiso 1 1 calc R . .
C52 C 0.62039(18) 0.8177(3) 0.25552(17) 0.0519(10) Uani 1 1 d . . .
H52 H 0.6413 0.8447 0.2352 0.062 Uiso 1 1 calc R . .
C53 C 0.58021(16) 0.7494(2) 0.23436(14) 0.0407(8) Uani 1 1 d . . .
H53 H 0.5738 0.7304 0.1994 0.049 Uiso 1 1 calc R . .
C61 C 0.63662(14) 0.4659(2) 0.23088(12) 0.0316(7) Uani 1 1 d . . .
H61 H 0.6600 0.4469 0.2105 0.038 Uiso 1 1 calc R . .
C62 C 0.58231(14) 0.51394(19) 0.21365(12) 0.0287(6) Uani 1 1 d . . .
C63 C 0.64878(14) 0.4522(2) 0.28418(12) 0.0315(6) Uani 1 1 d . . .
C64 C 0.54185(14) 0.54852(19) 0.16319(12) 0.0286(6) Uani 1 1 d . . .
C65 C 0.54457(15) 0.5378(2) 0.11303(12) 0.0319(7) Uani 1 1 d . . .
H65 H 0.5766 0.5052 0.1080 0.038 Uiso 1 1 calc R . .
C66 C 0.49917(15) 0.5758(2) 0.07040(12) 0.0343(7) Uani 1 1 d . . .
H66 H 0.4995 0.5677 0.0357 0.041 Uiso 1 1 calc R . .
C67 C 0.45349(15) 0.6255(2) 0.07790(12) 0.0329(7) Uani 1 1 d . . .
H67 H 0.4230 0.6524 0.0488 0.039 Uiso 1 1 calc R . .
C68 C 0.45322(14) 0.63504(19) 0.12882(12) 0.0293(6) Uani 1 1 d . . .
C69 C 0.41078(14) 0.68569(19) 0.14624(13) 0.0313(6) Uani 1 1 d . . .
C70 C 0.36109(16) 0.7313(2) 0.11255(14) 0.0392(8) Uani 1 1 d . . .
H70 H 0.3530 0.7322 0.0755 0.047 Uiso 1 1 calc R . .
C71 C 0.32354(17) 0.7756(2) 0.13357(16) 0.0475(9) Uani 1 1 d . . .
H71 H 0.2885 0.8057 0.1110 0.057 Uiso 1 1 calc R . .
C72 C 0.33738(17) 0.7755(2) 0.18740(16) 0.0469(9) Uani 1 1 d . . .
H72 H 0.3125 0.8065 0.2026 0.056 Uiso 1 1 calc R . .
C73 C 0.38802(16) 0.7299(2) 0.21916(14) 0.0381(7) Uani 1 1 d . . .
H73 H 0.3977 0.7309 0.2564 0.046 Uiso 1 1 calc R . .
C74 C 0.69904(14) 0.4052(2) 0.32430(13) 0.0331(7) Uani 1 1 d . . .
C75 C 0.75817(16) 0.4101(3) 0.32372(14) 0.0428(8) Uani 1 1 d . . .
H75 H 0.7668 0.4421 0.2971 0.051 Uiso 1 1 calc R . .
C76 C 0.80410(16) 0.3670(3) 0.36305(16) 0.0485(9) Uani 1 1 d . . .
H76 H 0.8451 0.3692 0.3640 0.058 Uiso 1 1 calc R . .
C77 C 0.78980(16) 0.3211(2) 0.40070(15) 0.0451(8) Uani 1 1 d . . .
H77 H 0.8210 0.2914 0.4280 0.054 Uiso 1 1 calc R . .
C78 C 0.72951(15) 0.3181(2) 0.39874(13) 0.0364(7) Uani 1 1 d . . .
C79 C 0.71069(16) 0.2700(2) 0.43817(13) 0.0389(8) Uani 1 1 d . . .
C80 C 0.75091(17) 0.2191(2) 0.47792(14) 0.0438(8) Uani 1 1 d . . .
H80 H 0.7923 0.2127 0.4805 0.053 Uiso 1 1 calc R . .
C81 C 0.73000(19) 0.1781(2) 0.51346(15) 0.0494(9) Uani 1 1 d . . .
H81 H 0.7571 0.1436 0.5410 0.059 Uiso 1 1 calc R . .
C82 C 0.67002(19) 0.1870(3) 0.50928(15) 0.0498(9) Uani 1 1 d . . .
H82 H 0.6547 0.1588 0.5333 0.060 Uiso 1 1 calc R . .
C83 C 0.6331(2) 0.2384(3) 0.46888(17) 0.0612(12) Uani 1 1 d . . .
H83 H 0.5914 0.2448 0.4652 0.073 Uiso 1 1 calc R . .
C91 C 0.47111(15) 0.3494(2) 0.37216(12) 0.0330(7) Uani 1 1 d . . .
H91 H 0.4428 0.3648 0.3886 0.040 Uiso 1 1 calc R . .
C92 C 0.52847(14) 0.3842(2) 0.38179(12) 0.0311(6) Uani 1 1 d . . .
C93 C 0.46379(14) 0.2867(2) 0.33298(12) 0.0288(6) Uani 1 1 d . . .
C94 C 0.56308(15) 0.4509(2) 0.42028(12) 0.0347(7) Uani 1 1 d . . .
C95 C 0.55397(18) 0.4573(3) 0.46833(14) 0.0468(9) Uani 1 1 d . . .
H95 H 0.5264 0.4197 0.4767 0.056 Uiso 1 1 calc R . .
C96 C 0.58683(18) 0.5208(3) 0.50361(14) 0.0523(10) Uani 1 1 d . . .
H96 H 0.5809 0.5291 0.5363 0.063 Uiso 1 1 calc R . .
C97 C 0.62776(18) 0.5713(3) 0.49093(14) 0.0486(9) Uani 1 1 d . A .
H97 H 0.6506 0.6146 0.5149 0.058 Uiso 1 1 calc R . .
C98 C 0.63585(16) 0.5589(2) 0.44294(13) 0.0378(7) Uani 1 1 d D . .
C99A C 0.6839(6) 0.6088(7) 0.4292(3) 0.030(4) Uiso 0.625(11) 1 d PD A 1
C10A C 0.7346(3) 0.6481(4) 0.4669(2) 0.0415(16) Uiso 0.625(11) 1 d PD A 1
H10A H 0.7393 0.6461 0.5033 0.050 Uiso 0.625(11) 1 calc PR A 1
C11A C 0.7776(4) 0.6894(5) 0.4517(3) 0.0526(19) Uiso 0.625(11) 1 d PD A 1
H11A H 0.8117 0.7170 0.4773 0.063 Uiso 0.625(11) 1 calc PR A 1
C12A C 0.7713(4) 0.6908(5) 0.4000(3) 0.043(2) Uiso 0.625(11) 1 d PD A 1
H12A H 0.8023 0.7147 0.3890 0.052 Uiso 0.625(11) 1 calc PR A 1
C13A C 0.7168(3) 0.6556(5) 0.3628(3) 0.0419(16) Uiso 0.625(11) 1 d PD A 1
H13A H 0.7102 0.6616 0.3262 0.050 Uiso 0.625(11) 1 calc PR A 1
N34A N 0.6746(2) 0.6145(4) 0.37671(19) 0.0371(14) Uiso 0.625(11) 1 d PD A 1
C99B C 0.6777(10) 0.6087(15) 0.4275(6) 0.048(10) Uiso 0.375(11) 1 d PD A 2
C10B C 0.7109(6) 0.6737(8) 0.4599(4) 0.051(3) Uiso 0.375(11) 1 d PD A 2
H10B H 0.7052 0.6877 0.4921 0.061 Uiso 0.375(11) 1 calc PR A 2
C11B C 0.7526(6) 0.7178(8) 0.4442(5) 0.056(3) Uiso 0.375(11) 1 d PD A 2
H11B H 0.7781 0.7604 0.4670 0.067 Uiso 0.375(11) 1 calc PR A 2
C12B C 0.7582(7) 0.7015(9) 0.3959(5) 0.049(4) Uiso 0.375(11) 1 d PD A 2
H12B H 0.7804 0.7392 0.3814 0.059 Uiso 0.375(11) 1 calc PR A 2
C13B C 0.7297(6) 0.6270(9) 0.3697(5) 0.056(3) Uiso 0.375(11) 1 d PD A 2
H13B H 0.7391 0.6068 0.3403 0.067 Uiso 0.375(11) 1 calc PR A 2
N34B N 0.6890(5) 0.5821(8) 0.3846(4) 0.049(3) Uiso 0.375(11) 1 d PD A 2
C104 C 0.41612(14) 0.2255(2) 0.30419(12) 0.0295(6) Uani 1 1 d . . .
C105 C 0.35862(15) 0.2156(2) 0.30718(13) 0.0351(7) Uani 1 1 d . . .
H105 H 0.3453 0.2519 0.3294 0.042 Uiso 1 1 calc R . .
C106 C 0.32117(15) 0.1510(2) 0.27678(14) 0.0388(8) Uani 1 1 d . . .
H106 H 0.2812 0.1435 0.2776 0.047 Uiso 1 1 calc R . .
C107 C 0.34122(15) 0.0971(2) 0.24508(13) 0.0367(7) Uani 1 1 d . . .
H107 H 0.3155 0.0526 0.2244 0.044 Uiso 1 1 calc R . .
C108 C 0.39987(14) 0.10943(19) 0.24405(12) 0.0307(6) Uani 1 1 d . . .
C109 C 0.43103(15) 0.0588(2) 0.21527(13) 0.0324(7) Uani 1 1 d . . .
C110 C 0.40447(18) -0.0081(2) 0.18032(15) 0.0438(8) Uani 1 1 d . . .
H110 H 0.3631 -0.0243 0.1733 0.053 Uiso 1 1 calc R . .
C111 C 0.43910(19) -0.0509(2) 0.15576(16) 0.0503(9) Uani 1 1 d . . .
H111 H 0.4216 -0.0964 0.1312 0.060 Uiso 1 1 calc R . .
C112 C 0.49941(19) -0.0270(2) 0.16729(16) 0.0474(9) Uani 1 1 d . . .
H112 H 0.5240 -0.0563 0.1511 0.057 Uiso 1 1 calc R . .
C113 C 0.52353(16) 0.0403(2) 0.20270(14) 0.0383(7) Uani 1 1 d . . .
H113 H 0.5650 0.0565 0.2105 0.046 Uiso 1 1 calc R . .
N41 N 0.0839(3) 0.3885(3) 0.1876(2) 0.0943(15) Uani 1 1 d . . .
N42 N 0.86387(18) 0.5617(3) 0.34205(16) 0.0643(10) Uani 1 1 d . . .
C201 C 0.0891(2) 0.4149(3) 0.1505(2) 0.0613(11) Uani 1 1 d . . .
C202 C 0.0952(2) 0.4464(4) 0.1022(2) 0.0771(15) Uani 1 1 d . . .
H20A H 0.0655 0.4167 0.0718 0.116 Uiso 1 1 calc R . .
H20B H 0.1367 0.4347 0.1029 0.116 Uiso 1 1 calc R . .
H20C H 0.0875 0.5093 0.0991 0.116 Uiso 1 1 calc R . .
C203 C 0.8923(2) 0.5778(3) 0.3841(2) 0.0566(10) Uani 1 1 d . . .
C204 C 0.9292(3) 0.5993(4) 0.4379(2) 0.097(2) Uani 1 1 d . . .
H20D H 0.9055 0.5894 0.4609 0.146 Uiso 1 1 calc R . .
H20E H 0.9413 0.6606 0.4398 0.146 Uiso 1 1 calc R . .
H20F H 0.9658 0.5625 0.4495 0.146 Uiso 1 1 calc R . .
B1 B 0.5206(2) 0.8205(3) 0.06401(19) 0.0493(10) Uani 1 1 d . . .
F11 F 0.45994(16) 0.8286(2) 0.06044(15) 0.0925(10) Uani 1 1 d . . .
F12 F 0.51997(19) 0.76557(18) 0.02570(12) 0.0984(12) Uani 1 1 d . . .
F13 F 0.55252(15) 0.7899(2) 0.11350(11) 0.0887(10) Uani 1 1 d . . .
F14 F 0.54265(16) 0.90059(19) 0.05800(13) 0.0911(10) Uani 1 1 d . . .
B2 B 0.80150(19) 0.9186(3) 0.37976(17) 0.0420(9) Uani 1 1 d . . .
F21 F 0.76031(9) 0.90794(15) 0.40584(8) 0.0475(5) Uani 1 1 d . . .
F22 F 0.85564(11) 0.87724(17) 0.40768(14) 0.0799(9) Uani 1 1 d . . .
F23 F 0.77696(15) 0.8829(2) 0.32990(11) 0.0861(10) Uani 1 1 d . . .
F24 F 0.81290(10) 1.00649(14) 0.37664(9) 0.0497(5) Uani 1 1 d . . .
B3 B 0.21140(18) 0.9446(3) 0.13238(16) 0.0369(8) Uani 1 1 d . . .
F31 F 0.16708(11) 0.88090(15) 0.12100(9) 0.0555(6) Uani 1 1 d . . .
F32 F 0.25111(10) 0.93511(15) 0.18437(9) 0.0528(5) Uani 1 1 d . . .
F33 F 0.24353(11) 0.93672(14) 0.09804(9) 0.0526(6) Uani 1 1 d . . .
F34 F 0.18372(11) 1.02542(14) 0.12620(10) 0.0559(6) Uani 1 1 d . . .
B4A B 0.4532(4) 0.1838(7) 0.4782(4) 0.0395(9) Uiso 0.541(6) 1 d PD B 3
F41A F 0.4177(4) 0.2563(5) 0.4732(3) 0.132(3) Uiso 0.541(6) 1 d PD B 3
F42A F 0.5120(2) 0.2106(3) 0.4982(2) 0.0696(17) Uiso 0.541(6) 1 d PD B 3
F43A F 0.4379(3) 0.1336(4) 0.5123(2) 0.0728(17) Uiso 0.541(6) 1 d PD B 3
F44A F 0.4416(3) 0.1439(4) 0.4308(2) 0.0572(15) Uiso 0.541(6) 1 d PD B 3
B4B B 0.4560(5) 0.1805(7) 0.4787(4) 0.0395(9) Uiso 0.459(6) 1 d PD B 4
F41B F 0.4796(3) 0.2642(4) 0.4833(3) 0.085(2) Uiso 0.459(6) 1 d PD B 4
F42B F 0.5040(5) 0.1270(7) 0.5024(4) 0.156(5) Uiso 0.459(6) 1 d PD B 4
F43B F 0.4159(3) 0.1791(5) 0.5060(2) 0.074(2) Uiso 0.459(6) 1 d PD B 4
F44B F 0.4268(3) 0.1654(4) 0.4250(2) 0.0417(14) Uiso 0.459(6) 1 d PD B 4
H2N H 0.4234(11) 0.296(3) 0.172(2) 0.080 Uiso 1 1 d D . .
H11N H 0.399(2) 0.453(3) 0.1732(10) 0.080 Uiso 1 1 d D . .
H22N H 0.607(2) 0.494(3) 0.3305(9) 0.080 Uiso 1 1 d D . .
H31N H 0.5916(12) 0.365(3) 0.357(2) 0.080 Uiso 1 1 d D . .

loop_
_atom_site_aniso_label
_atom_site_aniso_U_11
_atom_site_aniso_U_22
_atom_site_aniso_U_33
_atom_site_aniso_U_23
_atom_site_aniso_U_13
_atom_site_aniso_U_12
Fe1 0.0251(2) 0.0255(2) 0.0263(2) 0.00057(16) 0.00942(17) 0.00119(16)
Fe2 0.0273(2) 0.0278(2) 0.0245(2) -0.00258(16) 0.00967(17) -0.00145(17)
N1 0.0258(12) 0.0291(12) 0.0270(13) -0.0022(10) 0.0109(10) 0.0007(10)
N2 0.0262(12) 0.0283(12) 0.0257(12) 0.0005(10) 0.0106(10) 0.0000(10)
N3 0.0293(13) 0.0271(12) 0.0320(13) -0.0031(10) 0.0096(11) 0.0027(10)
N4 0.0318(14) 0.0279(13) 0.0329(14) 0.0004(11) 0.0079(11) -0.0001(10)
N5 0.0298(13) 0.0303(13) 0.0260(13) 0.0000(10) 0.0113(10) -0.0054(10)
N6 0.0434(16) 0.0445(16) 0.0343(15) 0.0025(12) 0.0178(13) 0.0063(13)
N11 0.0285(13) 0.0275(12) 0.0230(12) -0.0022(10) 0.0098(10) -0.0013(10)
N12 0.0286(13) 0.0276(12) 0.0230(12) -0.0029(10) 0.0087(10) 0.0004(10)
N13 0.0314(13) 0.0298(13) 0.0233(12) 0.0019(10) 0.0079(10) -0.0028(10)
N14 0.0402(17) 0.057(2) 0.062(2) -0.0258(17) 0.0222(15) -0.0099(15)
N15 0.0287(13) 0.0329(13) 0.0293(13) -0.0051(11) 0.0093(11) -0.0011(11)
N16 0.0317(14) 0.0330(14) 0.0339(14) -0.0045(11) 0.0100(11) -0.0038(11)
N21 0.0278(13) 0.0330(13) 0.0231(12) -0.0001(10) 0.0088(10) -0.0015(10)
N22 0.0295(13) 0.0324(13) 0.0229(12) 0.0004(10) 0.0085(10) 0.0006(10)
N23 0.0266(12) 0.0262(12) 0.0273(13) -0.0010(10) 0.0082(10) -0.0032(10)
N24 0.0329(14) 0.0259(12) 0.0352(14) -0.0030(10) 0.0124(11) -0.0025(10)
N25 0.0309(14) 0.0358(14) 0.0266(13) -0.0034(11) 0.0053(11) 0.0053(11)
N26 0.0412(18) 0.087(3) 0.0465(19) 0.0251(18) 0.0129(15) 0.0144(17)
N31 0.0299(13) 0.0287(13) 0.0241(12) -0.0002(10) 0.0078(10) -0.0024(10)
N32 0.0289(13) 0.0283(12) 0.0253(12) 0.0024(10) 0.0098(10) 0.0009(10)
N33 0.0346(14) 0.0351(14) 0.0287(13) -0.0048(11) 0.0088(11) 0.0038(11)
N35 0.0295(13) 0.0270(12) 0.0255(12) 0.0043(10) 0.0100(10) 0.0010(10)
N36 0.0321(14) 0.0288(13) 0.0309(13) 0.0011(10) 0.0112(11) 0.0015(10)
C1 0.0337(16) 0.0328(16) 0.0322(16) -0.0043(13) 0.0182(13) -0.0041(13)
C2 0.0280(15) 0.0301(15) 0.0315(16) -0.0048(12) 0.0145(12) -0.0022(12)
C3 0.0350(16) 0.0284(15) 0.0267(15) -0.0025(12) 0.0149(13) -0.0036(12)
C4 0.0303(16) 0.0301(15) 0.0337(16) -0.0059(12) 0.0137(13) -0.0001(12)
C5 0.0331(17) 0.0427(19) 0.045(2) -0.0080(15) 0.0184(15) -0.0020(14)
C6 0.0271(17) 0.050(2) 0.056(2) -0.0093(17) 0.0152(15) 0.0018(15)
C7 0.0279(17) 0.0430(19) 0.046(2) -0.0054(15) 0.0065(14) 0.0077(14)
C8 0.0301(16) 0.0310(16) 0.0383(18) -0.0045(13) 0.0079(13) 0.0050(13)
C9 0.0318(17) 0.0303(16) 0.0375(17) -0.0047(13) 0.0048(14) 0.0035(13)
C10 0.0386(19) 0.0396(18) 0.0400(19) 0.0011(15) 0.0010(15) 0.0080(15)
C11 0.053(2) 0.042(2) 0.041(2) 0.0089(16) -0.0004(17) 0.0048(17)
C12 0.051(2) 0.046(2) 0.040(2) 0.0136(16) 0.0073(17) -0.0022(17)
C13 0.0370(18) 0.0394(18) 0.0353(18) 0.0063(14) 0.0073(14) -0.0011(14)
C14 0.0320(16) 0.0295(15) 0.0268(15) -0.0011(12) 0.0125(12) -0.0070(12)
C15 0.0372(17) 0.0398(17) 0.0310(16) -0.0025(13) 0.0169(14) -0.0046(14)
C16 0.0425(19) 0.0447(18) 0.0252(15) -0.0031(13) 0.0156(14) -0.0102(15)
C17 0.0354(17) 0.0406(17) 0.0280(16) 0.0037(13) 0.0101(13) -0.0065(14)
C18 0.0330(16) 0.0312(15) 0.0268(15) -0.0012(12) 0.0104(12) -0.0084(12)
C19 0.0319(16) 0.0342(16) 0.0293(16) -0.0029(13) 0.0088(13) -0.0065(13)
C20 0.0432(19) 0.0433(19) 0.0294(17) -0.0002(14) 0.0077(14) -0.0006(15)
C21 0.0394(19) 0.045(2) 0.0404(19) -0.0024(15) 0.0025(15) 0.0046(16)
C22 0.0385(19) 0.044(2) 0.051(2) -0.0062(16) 0.0142(16) 0.0044(15)
C23 0.050(2) 0.050(2) 0.046(2) 0.0019(17) 0.0245(18) 0.0101(17)
C31 0.0322(16) 0.0357(16) 0.0273(15) 0.0006(12) 0.0144(13) -0.0012(13)
C32 0.0281(15) 0.0286(14) 0.0285(15) 0.0017(12) 0.0112(12) 0.0003(12)
C33 0.0305(15) 0.0304(15) 0.0247(14) 0.0000(12) 0.0123(12) 0.0011(12)
C34 0.0298(15) 0.0295(15) 0.0252(14) 0.0034(12) 0.0094(12) 0.0001(12)
C35 0.0330(17) 0.0358(17) 0.0346(17) 0.0022(13) 0.0137(14) -0.0009(13)
C36 0.0304(17) 0.0407(18) 0.0418(19) 0.0048(14) 0.0130(14) -0.0006(14)
C37 0.0332(17) 0.0365(17) 0.0365(18) -0.0002(14) 0.0075(14) -0.0069(13)
C38 0.0331(16) 0.0302(15) 0.0283(15) 0.0026(12) 0.0076(13) -0.0021(12)
C39 0.0398(18) 0.0342(16) 0.0316(17) -0.0004(13) 0.0106(14) -0.0026(14)
C40 0.056(2) 0.044(2) 0.043(2) -0.0069(16) 0.0213(17) -0.0159(17)
C41 0.074(3) 0.043(2) 0.052(2) -0.0161(17) 0.028(2) -0.0201(19)
C42 0.069(3) 0.043(2) 0.050(2) -0.0119(17) 0.030(2) -0.0056(19)
C43 0.052(2) 0.060(3) 0.073(3) -0.025(2) 0.032(2) -0.008(2)
C44 0.0312(16) 0.0350(16) 0.0278(15) -0.0027(12) 0.0111(13) 0.0017(13)
C45 0.0426(19) 0.0443(19) 0.0313(17) -0.0057(14) 0.0171(15) 0.0012(15)
C46 0.051(2) 0.047(2) 0.0323(18) -0.0106(15) 0.0168(16) 0.0026(16)
C47 0.046(2) 0.0408(18) 0.0340(18) -0.0123(14) 0.0123(15) -0.0028(15)
C48 0.0341(17) 0.0348(16) 0.0314(16) -0.0090(13) 0.0079(13) -0.0001(13)
C49 0.0347(17) 0.0365(17) 0.0359(17) -0.0076(14) 0.0094(14) -0.0036(14)
C50 0.046(2) 0.048(2) 0.050(2) -0.0192(17) 0.0128(17) -0.0137(17)
C51 0.049(2) 0.054(2) 0.062(3) -0.019(2) 0.0164(19) -0.0224(19)
C52 0.047(2) 0.049(2) 0.062(3) -0.0061(18) 0.0226(19) -0.0180(18)
C53 0.0387(18) 0.0417(18) 0.0418(19) -0.0040(15) 0.0142(15) -0.0083(15)
C61 0.0303(16) 0.0359(16) 0.0305(16) -0.0046(13) 0.0129(13) 0.0008(13)
C62 0.0307(15) 0.0301(15) 0.0269(15) -0.0020(12) 0.0121(12) -0.0024(12)
C63 0.0281(15) 0.0339(16) 0.0316(16) -0.0021(13) 0.0097(13) -0.0011(12)
C64 0.0309(15) 0.0281(15) 0.0282(15) -0.0004(12) 0.0122(12) -0.0033(12)
C65 0.0344(16) 0.0355(16) 0.0303(16) -0.0010(13) 0.0171(13) -0.0032(13)
C66 0.0407(18) 0.0390(17) 0.0258(15) 0.0006(13) 0.0151(13) -0.0090(14)
C67 0.0334(16) 0.0332(16) 0.0300(16) 0.0053(13) 0.0086(13) -0.0051(13)
C68 0.0316(16) 0.0274(14) 0.0282(15) 0.0019(12) 0.0096(12) -0.0057(12)
C69 0.0319(16) 0.0246(14) 0.0357(17) 0.0003(12) 0.0097(13) -0.0043(12)
C70 0.0393(18) 0.0305(16) 0.0415(19) 0.0025(14) 0.0068(15) 0.0000(14)
C71 0.040(2) 0.0358(18) 0.060(2) 0.0045(16) 0.0090(17) 0.0097(15)
C72 0.044(2) 0.0383(19) 0.058(2) -0.0021(17) 0.0177(18) 0.0106(16)
C73 0.0419(19) 0.0322(17) 0.0417(19) -0.0045(14) 0.0168(15) 0.0025(14)
C74 0.0290(16) 0.0340(16) 0.0335(16) -0.0058(13) 0.0076(13) 0.0020(13)
C75 0.0329(18) 0.053(2) 0.0412(19) -0.0005(16) 0.0122(15) 0.0012(15)
C76 0.0280(17) 0.062(2) 0.052(2) -0.0028(18) 0.0099(16) 0.0028(16)
C77 0.0335(18) 0.052(2) 0.042(2) -0.0012(16) 0.0033(15) 0.0074(16)
C78 0.0330(17) 0.0386(17) 0.0305(16) -0.0052(13) 0.0027(13) 0.0058(14)
C79 0.0378(18) 0.0427(19) 0.0296(17) -0.0052(14) 0.0039(14) 0.0078(14)
C80 0.043(2) 0.0389(18) 0.042(2) 0.0021(15) 0.0056(16) 0.0107(15)
C81 0.058(2) 0.0408(19) 0.040(2) 0.0043(16) 0.0052(17) 0.0126(17)
C82 0.060(2) 0.051(2) 0.0353(19) 0.0049(16) 0.0131(17) 0.0044(18)
C83 0.047(2) 0.087(3) 0.050(2) 0.026(2) 0.0191(19) 0.012(2)
C91 0.0377(17) 0.0386(17) 0.0255(15) 0.0005(13) 0.0147(13) 0.0059(14)
C92 0.0350(16) 0.0337(16) 0.0238(15) 0.0012(12) 0.0093(12) 0.0039(13)
C93 0.0301(15) 0.0314(15) 0.0266(15) 0.0049(12) 0.0120(12) 0.0038(12)
C94 0.0367(17) 0.0418(18) 0.0233(15) -0.0017(13) 0.0078(13) 0.0068(14)
C95 0.046(2) 0.063(2) 0.0337(18) -0.0060(16) 0.0162(16) -0.0063(18)
C96 0.049(2) 0.080(3) 0.0295(18) -0.0184(18) 0.0167(16) -0.007(2)
C97 0.049(2) 0.062(2) 0.0338(19) -0.0143(17) 0.0128(16) -0.0063(18)
C98 0.0430(19) 0.0383(18) 0.0277(16) -0.0076(13) 0.0073(14) 0.0055(14)
C104 0.0314(16) 0.0319(15) 0.0273(15) 0.0062(12) 0.0128(12) 0.0041(12)
C105 0.0335(17) 0.0403(17) 0.0353(17) 0.0061(14) 0.0170(14) 0.0034(14)
C106 0.0317(17) 0.0462(19) 0.0412(19) 0.0093(15) 0.0162(14) -0.0007(14)
C107 0.0323(17) 0.0375(17) 0.0377(18) 0.0050(14) 0.0092(14) -0.0074(13)
C108 0.0323(16) 0.0289(15) 0.0301(16) 0.0055(12) 0.0099(13) -0.0017(12)
C109 0.0340(17) 0.0287(15) 0.0337(17) 0.0022(12) 0.0109(13) -0.0019(13)
C110 0.047(2) 0.0362(18) 0.047(2) -0.0059(15) 0.0153(17) -0.0102(15)
C111 0.058(2) 0.0389(19) 0.054(2) -0.0158(17) 0.0206(19) -0.0132(17)
C112 0.056(2) 0.0371(18) 0.053(2) -0.0134(16) 0.0247(18) -0.0034(16)
C113 0.0412(19) 0.0344(17) 0.0414(19) -0.0069(14) 0.0173(15) 0.0010(14)
N41 0.118(4) 0.079(3) 0.087(3) 0.024(3) 0.039(3) 0.019(3)
N42 0.053(2) 0.080(3) 0.061(2) 0.013(2) 0.0221(19) -0.0053(19)
C201 0.060(3) 0.044(2) 0.078(3) 0.004(2) 0.022(2) 0.0119(19)
C202 0.071(3) 0.075(3) 0.098(4) 0.020(3) 0.046(3) 0.021(3)
C203 0.055(3) 0.053(2) 0.065(3) 0.009(2) 0.026(2) -0.0007(19)
C204 0.109(5) 0.080(4) 0.079(4) -0.011(3) 0.003(3) -0.002(3)
B1 0.052(3) 0.043(2) 0.051(3) -0.0063(19) 0.017(2) -0.0112(19)
F11 0.088(2) 0.089(2) 0.116(3) -0.0052(19) 0.056(2) 0.0014(18)
F12 0.190(4) 0.0566(16) 0.0752(19) -0.0112(14) 0.079(2) 0.013(2)
F13 0.091(2) 0.097(2) 0.0595(17) 0.0185(15) 0.0037(15) -0.0340(18)
F14 0.105(2) 0.0621(17) 0.092(2) 0.0092(15) 0.0177(18) -0.0366(16)
B2 0.037(2) 0.046(2) 0.050(2) -0.0137(18) 0.0248(18) -0.0069(17)
F21 0.0384(11) 0.0684(14) 0.0421(11) -0.0115(10) 0.0219(9) -0.0033(10)
F22 0.0474(14) 0.0534(14) 0.148(3) 0.0211(16) 0.0459(16) 0.0137(11)
F23 0.107(2) 0.110(2) 0.0667(17) -0.0448(16) 0.0619(17) -0.0607(19)
F24 0.0456(12) 0.0446(12) 0.0558(13) 0.0023(10) 0.0142(10) 0.0035(9)
B3 0.036(2) 0.0375(19) 0.043(2) 0.0026(16) 0.0212(17) -0.0019(16)
F31 0.0598(14) 0.0612(14) 0.0475(13) -0.0034(10) 0.0217(11) -0.0263(11)
F32 0.0394(12) 0.0643(14) 0.0488(13) -0.0041(10) 0.0084(10) 0.0057(10)
F33 0.0614(14) 0.0460(12) 0.0696(15) 0.0166(10) 0.0471(12) 0.0155(10)
F34 0.0596(14) 0.0474(12) 0.0757(16) 0.0117(11) 0.0423(13) 0.0173(11)

loop_
_atom_type_symbol
_atom_type_description
_atom_type_scat_dispersion_real
_atom_type_scat_dispersion_imag
_atom_type_scat_source
C C 0.0033 0.0016 'International Tables Vol C Tables 4.2.6.8 and 6.1.1.4'
H H 0.0000 0.0000 'International Tables Vol C Tables 4.2.6.8 and 6.1.1.4'
N N 0.0061 0.0033 'International Tables Vol C Tables 4.2.6.8 and 6.1.1.4'
B B 0.0013 0.0007 'International Tables Vol C Tables 4.2.6.8 and 6.1.1.4'
F F 0.0171 0.0103 'International Tables Vol C Tables 4.2.6.8 and 6.1.1.4'
Fe Fe 0.3463 0.8444 'International Tables Vol C Tables 4.2.6.8 and 6.1.1.4'

loop_
_geom_angle_atom_site_label_1
_geom_angle_atom_site_label_2
_geom_angle_atom_site_label_3
_geom_angle
N3 Fe1 N35 176.66(11)
N3 Fe1 N1 79.54(10)
N35 Fe1 N1 102.68(10)
N3 Fe1 N32 102.45(10)
N35 Fe1 N32 79.98(10)
N1 Fe1 N32 93.59(10)
N3 Fe1 N4 80.89(11)
N35 Fe1 N4 96.90(11)
N1 Fe1 N4 160.41(11)
N32 Fe1 N4 89.88(10)
N3 Fe1 N36 97.08(11)
N35 Fe1 N36 80.49(11)
N1 Fe1 N36 90.30(10)
N32 Fe1 N36 160.47(11)
N4 Fe1 N36 92.85(11)
N15 Fe2 N23 177.84(11)
N15 Fe2 N21 101.92(11)
N23 Fe2 N21 79.97(10)
N15 Fe2 N24 97.19(11)
N23 Fe2 N24 80.92(11)
N21 Fe2 N24 160.89(11)
N15 Fe2 N12 80.14(10)
N23 Fe2 N12 100.83(10)
N21 Fe2 N12 94.52(10)
N24 Fe2 N12 88.79(10)
N15 Fe2 N16 80.63(11)
N23 Fe2 N16 98.36(11)
N21 Fe2 N16 90.24(11)
N24 Fe2 N16 92.80(11)
N12 Fe2 N16 160.76(11)
N2 N1 C2 105.8(2)
N2 N1 Fe1 138.10(19)
C2 N1 Fe1 115.7(2)
N1 N2 C3 111.3(2)
C8 N3 C4 120.5(3)
C8 N3 Fe1 118.9(2)
C4 N3 Fe1 120.4(2)
C13 N4 C9 118.1(3)
C13 N4 Fe1 127.1(2)
C9 N4 Fe1 114.8(2)
C14 N5 C18 118.4(3)
C19 N6 C23 117.7(3)
N12 N11 C32 110.8(2)
N11 N12 C33 106.2(2)
N11 N12 Fe2 138.58(19)
C33 N12 Fe2 114.79(19)
C34 N13 C38 118.2(3)
C43 N14 C39 118.0(3)
C44 N15 C48 120.6(3)
C44 N15 Fe2 119.7(2)
C48 N15 Fe2 119.5(2)
C53 N16 C49 118.4(3)
C53 N16 Fe2 126.8(2)
C49 N16 Fe2 114.8(2)
N22 N21 C62 106.2(2)
N22 N21 Fe2 138.2(2)
C62 N21 Fe2 115.2(2)
N21 N22 C63 110.8(2)
C68 N23 C64 121.2(3)
C68 N23 Fe2 118.9(2)
C64 N23 Fe2 119.8(2)
C73 N24 C69 118.1(3)
C73 N24 Fe2 127.1(2)
C69 N24 Fe2 114.8(2)
C74 N25 C78 118.0(3)
C83 N26 C79 119.3(3)
N32 N31 C92 111.1(3)
N31 N32 C93 106.2(2)
N31 N32 Fe1 138.4(2)
C93 N32 Fe1 114.7(2)
C94 N33 C98 117.7(3)
C108 N35 C104 120.9(3)
C108 N35 Fe1 119.1(2)
C104 N35 Fe1 119.7(2)
C113 N36 C109 118.1(3)
C113 N36 Fe1 126.7(2)
C109 N36 Fe1 115.1(2)
C3 C1 C2 105.1(3)
N1 C2 C1 110.4(3)
N1 C2 C4 113.9(3)
C1 C2 C4 135.7(3)
N2 C3 C1 107.3(3)
N2 C3 C14 120.2(3)
C1 C3 C14 132.5(3)
N3 C4 C5 121.5(3)
N3 C4 C2 110.1(3)
C5 C4 C2 128.4(3)
C4 C5 C6 117.9(3)
C7 C6 C5 120.9(3)
C6 C7 C8 118.7(3)
N3 C8 C7 120.4(3)
N3 C8 C9 111.8(3)
C7 C8 C9 127.8(3)
N4 C9 C10 121.7(3)
N4 C9 C8 113.6(3)
C10 C9 C8 124.6(3)
C11 C10 C9 119.0(3)
C10 C11 C12 119.8(3)
C13 C12 C11 118.4(4)
N4 C13 C12 122.9(3)
N5 C14 C15 123.2(3)
N5 C14 C3 117.0(3)
C15 C14 C3 119.8(3)
C16 C15 C14 118.3(3)
C17 C16 C15 119.1(3)
C16 C17 C18 119.7(3)
N5 C18 C17 121.3(3)
N5 C18 C19 117.3(3)
C17 C18 C19 121.4(3)
N6 C19 C20 121.7(3)
N6 C19 C18 116.1(3)
C20 C19 C18 122.2(3)
C21 C20 C19 119.1(3)
C22 C21 C20 119.7(3)
C23 C22 C21 117.6(3)
N6 C23 C22 124.2(4)
C32 C31 C33 105.1(3)
N11 C32 C31 107.5(3)
N11 C32 C34 121.9(3)
C31 C32 C34 130.6(3)
N12 C33 C31 110.5(3)
N12 C33 C44 114.3(3)
C31 C33 C44 135.2(3)
N13 C34 C35 123.1(3)
N13 C34 C32 117.0(3)
C35 C34 C32 119.9(3)
C36 C35 C34 118.2(3)
C37 C36 C35 119.4(3)
C36 C37 C38 120.0(3)
N13 C38 C37 121.1(3)
N13 C38 C39 116.5(3)
C37 C38 C39 122.4(3)
N14 C39 C40 121.4(3)
N14 C39 C38 116.1(3)
C40 C39 C38 122.4(3)
C41 C40 C39 119.1(4)
C42 C41 C40 120.0(4)
C41 C42 C43 117.0(4)
N14 C43 C42 124.4(4)
N15 C44 C45 121.0(3)
N15 C44 C33 110.6(3)
C45 C44 C33 128.4(3)
C44 C45 C46 118.3(3)
C47 C46 C45 120.3(3)
C46 C47 C48 119.3(3)
N15 C48 C47 120.5(3)
N15 C48 C49 111.3(3)
C47 C48 C49 128.1(3)
N16 C49 C50 121.4(3)
N16 C49 C48 113.7(3)
C50 C49 C48 124.9(3)
C51 C50 C49 119.5(4)
C52 C51 C50 119.4(3)
C51 C52 C53 119.6(4)
N16 C53 C52 121.7(3)
C63 C61 C62 104.7(3)
N21 C62 C61 110.3(3)
N21 C62 C64 114.0(3)
C61 C62 C64 135.7(3)
N22 C63 C61 108.0(3)
N22 C63 C74 121.0(3)
C61 C63 C74 131.1(3)
N23 C64 C65 120.5(3)
N23 C64 C62 110.3(3)
C65 C64 C62 129.1(3)
C66 C65 C64 118.3(3)
C67 C66 C65 120.8(3)
C66 C67 C68 118.6(3)
N23 C68 C67 120.5(3)
N23 C68 C69 111.3(3)
C67 C68 C69 128.2(3)
N24 C69 C70 121.8(3)
N24 C69 C68 113.9(3)
C70 C69 C68 124.3(3)
C71 C70 C69 119.0(3)
C72 C71 C70 119.3(3)
C71 C72 C73 119.1(3)
N24 C73 C72 122.6(3)
N25 C74 C75 123.6(3)
N25 C74 C63 116.4(3)
C75 C74 C63 120.1(3)
C76 C75 C74 118.0(3)
C77 C76 C75 119.3(3)
C76 C77 C78 119.9(3)
N25 C78 C77 121.3(3)
N25 C78 C79 115.8(3)
C77 C78 C79 122.9(3)
N26 C79 C80 120.6(4)
N26 C79 C78 116.5(3)
C80 C79 C78 122.9(3)
C81 C80 C79 119.1(4)
C82 C81 C80 120.2(3)
C81 C82 C83 117.2(4)
N26 C83 C82 123.5(4)
C92 C91 C93 105.0(3)
N31 C92 C91 107.8(3)
N31 C92 C94 121.4(3)
C91 C92 C94 130.8(3)
N32 C93 C91 109.9(3)
N32 C93 C104 114.4(3)
C91 C93 C104 135.7(3)
N33 C94 C95 124.0(3)
N33 C94 C92 117.4(3)
C95 C94 C92 118.6(3)
C96 C95 C94 117.3(4)
C97 C96 C95 119.4(3)
C96 C97 C98 119.8(3)
N33 C98 C97 121.6(3)
N33 C98 C99B 115.8(6)
C97 C98 C99B 122.6(6)
N33 C98 C99A 117.0(4)
C97 C98 C99A 121.4(4)
C99B C98 C99A 3.8(16)
N34A C99A C10A 120.9(6)
N34A C99A C98 115.6(6)
C10A C99A C98 123.5(6)
C11A C10A C99A 120.3(6)
C12A C11A C10A 119.6(6)
C11A C12A C13A 117.9(7)
N34A C13A C12A 123.2(6)
C13A N34A C99A 117.7(6)
N34B C99B C10B 122.2(11)
N34B C99B C98 117.3(11)
C10B C99B C98 119.9(10)
C99B C10B C11B 117.7(10)
C10B C11B C12B 121.3(10)
C11B C12B C13B 116.3(11)
N34B C13B C12B 122.2(11)
C99B N34B C13B 118.7(10)
N35 C104 C105 121.5(3)
N35 C104 C93 110.5(3)
C105 C104 C93 128.0(3)
C106 C105 C104 117.9(3)
C105 C106 C107 120.9(3)
C106 C107 C108 118.8(3)
N35 C108 C107 120.0(3)
N35 C108 C109 111.9(3)
C107 C108 C109 128.1(3)
N36 C109 C110 122.1(3)
N36 C109 C108 113.2(3)
C110 C109 C108 124.7(3)
C111 C110 C109 118.9(3)
C112 C111 C110 119.3(3)
C111 C112 C113 119.2(3)
N36 C113 C112 122.4(3)
N41 C201 C202 178.4(6)
N42 C203 C204 179.2(6)
F12 B1 F13 113.3(4)
F12 B1 F14 112.2(4)
F13 B1 F14 109.2(4)
F12 B1 F11 105.8(4)
F13 B1 F11 106.7(4)
F14 B1 F11 109.2(4)
F22 B2 F23 109.6(3)
F22 B2 F24 108.9(3)
F23 B2 F24 110.5(4)
F22 B2 F21 109.6(4)
F23 B2 F21 109.0(3)
F24 B2 F21 109.2(3)
F31 B3 F34 109.1(3)
F31 B3 F32 109.3(3)
F34 B3 F32 109.5(3)
F31 B3 F33 109.3(3)
F34 B3 F33 109.8(3)
F32 B3 F33 109.9(3)
F43A B4A F42A 112.4(8)
F43A B4A F44A 112.1(8)
F42A B4A F44A 110.5(7)
F43A B4A F41A 103.6(8)
F42A B4A F41A 106.7(8)
F44A B4A F41A 111.3(8)
F42B B4B F43B 110.0(9)
F42B B4B F41B 106.6(9)
F43B B4B F41B 106.9(8)
F42B B4B F44B 114.4(9)
F43B B4B F44B 112.2(8)
F41B B4B F44B 106.4(8)

loop_
_geom_bond_atom_site_label_1
_geom_bond_atom_site_label_2
_geom_bond_distance
Fe1 N3 1.902(3)
Fe1 N35 1.903(3)
Fe1 N1 1.970(2)
Fe1 N32 1.970(3)
Fe1 N4 1.974(3)
Fe1 N36 1.976(3)
Fe2 N15 1.895(3)
Fe2 N23 1.898(2)
Fe2 N21 1.963(3)
Fe2 N24 1.963(3)
Fe2 N12 1.977(2)
Fe2 N16 1.977(3)
N1 N2 1.339(3)
N1 C2 1.354(4)
N2 C3 1.358(4)
N3 C8 1.354(4)
N3 C4 1.356(4)
N4 C13 1.344(4)
N4 C9 1.366(4)
N5 C14 1.341(4)
N5 C18 1.353(4)
N6 C19 1.337(4)
N6 C23 1.344(5)
N11 N12 1.344(3)
N11 C32 1.359(4)
N12 C33 1.348(4)
N13 C34 1.347(4)
N13 C38 1.354(4)
N14 C43 1.332(5)
N14 C39 1.340(5)
N15 C44 1.354(4)
N15 C48 1.356(4)
N16 C53 1.351(4)
N16 C49 1.365(4)
N21 N22 1.343(3)
N21 C62 1.354(4)
N22 C63 1.353(4)
N23 C68 1.351(4)
N23 C64 1.355(4)
N24 C73 1.344(4)
N24 C69 1.360(4)
N25 C74 1.338(4)
N25 C78 1.355(4)
N26 C83 1.330(5)
N26 C79 1.334(5)
N31 N32 1.338(3)
N31 C92 1.349(4)
N32 C93 1.357(4)
N33 C94 1.331(4)
N33 C98 1.355(4)
N35 C108 1.349(4)
N35 C104 1.354(4)
N36 C113 1.342(4)
N36 C109 1.365(4)
C1 C3 1.380(4)
C1 C2 1.395(4)
C2 C4 1.462(4)
C3 C14 1.471(4)
C4 C5 1.383(4)
C5 C6 1.390(5)
C6 C7 1.384(5)
C7 C8 1.393(5)
C8 C9 1.466(5)
C9 C10 1.388(5)
C10 C11 1.376(6)
C11 C12 1.386(6)
C12 C13 1.384(5)
C14 C15 1.392(4)
C15 C16 1.385(5)
C16 C17 1.380(5)
C17 C18 1.396(4)
C18 C19 1.487(5)
C19 C20 1.396(5)
C20 C21 1.378(5)
C21 C22 1.376(5)
C22 C23 1.374(5)
C31 C32 1.381(4)
C31 C33 1.393(4)
C32 C34 1.471(4)
C33 C44 1.461(4)
C34 C35 1.390(4)
C35 C36 1.379(5)
C36 C37 1.373(5)
C37 C38 1.394(5)
C38 C39 1.489(5)
C39 C40 1.385(5)
C40 C41 1.381(5)
C41 C42 1.370(6)
C42 C43 1.380(6)
C44 C45 1.387(4)
C45 C46 1.391(5)
C46 C47 1.381(5)
C47 C48 1.382(5)
C48 C49 1.463(5)
C49 C50 1.390(5)
C50 C51 1.373(6)
C51 C52 1.372(6)
C52 C53 1.388(5)
C61 C63 1.382(4)
C61 C62 1.398(4)
C62 C64 1.457(4)
C63 C74 1.474(4)
C64 C65 1.390(4)
C65 C66 1.389(5)
C66 C67 1.385(5)
C67 C68 1.387(4)
C68 C69 1.464(4)
C69 C70 1.386(5)
C70 C71 1.382(5)
C71 C72 1.374(6)
C72 C73 1.381(5)
C74 C75 1.390(5)
C75 C76 1.382(5)
C76 C77 1.374(6)
C77 C78 1.393(5)
C78 C79 1.486(5)
C79 C80 1.390(5)
C80 C81 1.375(6)
C81 C82 1.373(6)
C82 C83 1.375(5)
C91 C92 1.380(5)
C91 C93 1.396(4)
C92 C94 1.480(4)
C93 C104 1.454(4)
C94 C95 1.392(5)
C95 C96 1.391(5)
C96 C97 1.366(6)
C97 C98 1.389(5)
C98 C99B 1.416(12)
C98 C99A 1.510(8)
C99A N34A 1.360(8)
C99A C10A 1.397(10)
C10A C11A 1.371(8)
C11A C12A 1.351(8)
C12A C13A 1.420(8)
C13A N34A 1.334(7)
C99B N34B 1.341(13)
C99B C10B 1.371(14)
C10B C11B 1.373(12)
C11B C12B 1.380(12)
C12B C13B 1.386(13)
C13B N34B 1.347(12)
C104 C105 1.384(4)
C105 C106 1.383(5)
C106 C107 1.387(5)
C107 C108 1.394(4)
C108 C109 1.464(4)
C109 C110 1.385(5)
C110 C111 1.382(5)
C111 C112 1.382(6)
C112 C113 1.385(5)
N41 C201 1.128(6)
N42 C203 1.122(6)
C201 C202 1.445(7)
C203 C204 1.440(7)
B1 F12 1.331(5)
B1 F13 1.364(6)
B1 F14 1.366(5)
B1 F11 1.392(6)
B2 F22 1.378(5)
B2 F23 1.378(5)
B2 F24 1.384(5)
B2 F21 1.391(4)
B3 F31 1.379(4)
B3 F34 1.381(4)
B3 F32 1.390(5)
B3 F33 1.391(4)
B4A F43A 1.344(10)
B4A F42A 1.351(10)
B4A F44A 1.357(10)
B4A F41A 1.367(10)
B4B F42B 1.355(11)
B4B F43B 1.384(11)
B4B F41B 1.386(11)
B4B F44B 1.387(11)

loop_
_geom_hbond_atom_site_label_D
_geom_hbond_atom_site_label_H
_geom_hbond_atom_site_label_A
_geom_hbond_distance_DH
_geom_hbond_distance_HA
_geom_hbond_distance_DA
_geom_hbond_angle_DHA
N2 H2N N13 0.868(19) 2.04(2) 2.900(4) 174(5)
N11 H11N N5 0.868(19) 2.02(2) 2.886(3) 173(5)
N22 H22N N33 0.884(19) 2.12(2) 2.993(4) 171(5)
N31 H31N N25 0.91(2) 2.13(3) 2.991(4) 156(4)
